data_7213858
loop_
_publ_author_name
'Wu, Hua'
'L\"u, Xiao-Li'
'Yang, Chun-Long'
'Dong, Chang-Xun'
'Wu, Mei-Sheng'

_publ_section_title
;
 Diverse topologies of seven d10 coordination polymers constructed from a
 long ligand and different carboxylates
;
_journal_issue 6
_journal_name_full CrystEngComm
_journal_page_first 992
_journal_paper_doi 10.1039/c3ce41974f
_journal_volume 16
_journal_year 2014
_chemical_formula_sum 'C14 H24 Cl2 N6 Zn'
_chemical_formula_weight 412.66
_chemical_name_systematic
;
 ?
;
_space_group_IT_number 14
_symmetry_cell_setting monoclinic
_symmetry_space_group_name_Hall '-P 2ybc'
_symmetry_space_group_name_H-M 'P 1 21/c 1'
_atom_sites_solution_hydrogens geom
_atom_sites_solution_primary direct
_atom_sites_solution_secondary difmap
_audit_creation_method SHELXL-97
_cell_angle_alpha 90.00
_cell_angle_beta 130.351(12)
_cell_angle_gamma 90.00
_cell_formula_units_Z 4
_cell_length_a 17.429(3)
_cell_length_b 5.8100(10)
_cell_length_c 25.244(5)
_cell_measurement_reflns_used 4202
_cell_measurement_temperature 293(2)
_cell_measurement_theta_max 28.7
_cell_measurement_theta_min 3.1
_cell_volume 1948.1(7)
_computing_cell_refinement CrysAlis
_computing_data_collection 'CrysAlis (Oxford Diffraction, 2006)'
_computing_data_reduction CrysAlis
_computing_structure_refinement 'SHELXL-97 (Sheldrick, 2008)'
_computing_structure_solution 'SHELXL-97 (Sheldrick, 2008)'
_diffrn_ambient_temperature 293(2)
_diffrn_detector_area_resol_mean 10.0
_diffrn_measured_fraction_theta_full 0.990
_diffrn_measured_fraction_theta_max 0.833
_diffrn_measurement_device_type 'Oxford Diffraction Gemini R Ultra'
_diffrn_measurement_method '\w scan'
_diffrn_radiation_monochromator graphite
_diffrn_radiation_source 'fine-focus sealed tube'
_diffrn_radiation_type MoK\a
_diffrn_radiation_wavelength 0.71073
_diffrn_reflns_av_R_equivalents 0.0414
_diffrn_reflns_av_sigmaI/netI 0.1744
_diffrn_reflns_limit_h_max 23
_diffrn_reflns_limit_h_min -21
_diffrn_reflns_limit_k_max 7
_diffrn_reflns_limit_k_min -5
_diffrn_reflns_limit_l_max 33
_diffrn_reflns_limit_l_min -27
_diffrn_reflns_number 7655
_diffrn_reflns_theta_full 25.00
_diffrn_reflns_theta_max 28.74
_diffrn_reflns_theta_min 3.07
_exptl_absorpt_coefficient_mu 1.542
_exptl_absorpt_correction_T_max 0.733
_exptl_absorpt_correction_T_min 0.649
_exptl_absorpt_correction_type multi-scan
_exptl_crystal_colour colorless
_exptl_crystal_density_diffrn 1.407
_exptl_crystal_density_method 'not measured'
_exptl_crystal_description plate
_exptl_crystal_F_000 856
_exptl_crystal_size_max 0.21
_exptl_crystal_size_mid 0.18
_exptl_crystal_size_min 0.16
_refine_diff_density_max 0.330
_refine_diff_density_min -0.215
_refine_diff_density_rms 0.040
_refine_ls_extinction_method none
_refine_ls_goodness_of_fit_ref 0.635
_refine_ls_hydrogen_treatment constr
_refine_ls_matrix_type full
_refine_ls_number_parameters 208
_refine_ls_number_reflns 4202
_refine_ls_number_restraints 6
_refine_ls_restrained_S_all 0.641
_refine_ls_R_factor_all 0.1255
_refine_ls_R_factor_gt 0.0317
_refine_ls_shift/su_max 0.003
_refine_ls_shift/su_mean 0.000
_refine_ls_structure_factor_coef Fsqd
_refine_ls_weighting_details 'calc w=1/[\s^2^(Fo^2^)+(0.0000P)^2^+0.0000P] where P=(Fo^2^+2Fc^2^)/3'
_refine_ls_weighting_scheme calc
_refine_ls_wR_factor_gt 0.0334
_refine_ls_wR_factor_ref 0.0373
_reflns_number_gt 1515
_reflns_number_total 4202
_reflns_threshold_expression >2\s(I)
_cod_data_source_file c3ce41974f.txt
_cod_data_source_block comp1
_cod_original_cell_volume 1948.1(6)
_cod_original_sg_symbol_Hall '-P 2ybc '
_cod_original_sg_symbol_H-M 'P 21/c '
_cod_database_code 7213858

loop_
_symmetry_equiv_pos_as_xyz
'x, y, z'
'-x, y+1/2, -z+1/2'
'-x, -y, -z'
'x, -y-1/2, z-1/2'

loop_
_atom_site_label
_atom_site_type_symbol
_atom_site_fract_x
_atom_site_fract_y
_atom_site_fract_z
_atom_site_U_iso_or_equiv
_atom_site_adp_type
_atom_site_occupancy
_atom_site_symmetry_multiplicity
_atom_site_calc_flag
_atom_site_refinement_flags
Zn1 Zn -0.24308(3) 0.40583(5) 0.360539(18) 0.05389(11) Uani 1 1 d .
C1 C -0.1006(2) 0.7514(5) 0.37518(16) 0.0586(9) Uani 1 1 d .
H1 H -0.0631 0.7659 0.4229 0.070 Uiso 1 1 calc R
N2 N -0.1511(2) 0.8033(6) 0.27197(16) 0.1136(12) Uani 1 1 d .
C3 C -0.0149(2) 1.0599(5) 0.36176(17) 0.0816(10) Uani 1 1 d .
H3A H 0.0281 1.0777 0.4118 0.098 Uiso 1 1 calc R
H3B H -0.0523 1.2019 0.3404 0.098 Uiso 1 1 calc R
C4 C 0.0505(2) 1.0189(5) 0.34235(15) 0.0740(9) Uani 1 1 d .
H4A H 0.0074 1.0080 0.2922 0.089 Uiso 1 1 calc R
H4B H 0.0944 1.1506 0.3571 0.089 Uiso 1 1 calc R
C5 C 0.1139(2) 0.8054(5) 0.37399(14) 0.0608(8) Uani 1 1 d .
H5A H 0.0706 0.6713 0.3521 0.073 Uiso 1 1 calc R
H5B H 0.1472 0.8009 0.4230 0.073 Uiso 1 1 calc R
C6 C 0.1933(2) 0.7938(4) 0.36576(14) 0.0634(9) Uani 1 1 d .
H6A H 0.1598 0.8082 0.3168 0.076 Uiso 1 1 calc R
H6B H 0.2382 0.9243 0.3897 0.076 Uiso 1 1 calc R
C7 C 0.2552(2) 0.5763(5) 0.39325(13) 0.0618(8) Uani 1 1 d .
H7A H 0.2108 0.4462 0.3677 0.074 Uiso 1 1 calc R
H7B H 0.2861 0.5576 0.4416 0.074 Uiso 1 1 calc R
C8 C 0.33676(19) 0.5730(5) 0.38796(13) 0.0592(8) Uani 1 1 d .
H8A H 0.3839 0.6963 0.4164 0.071 Uiso 1 1 calc R
H8B H 0.3064 0.6041 0.3402 0.071 Uiso 1 1 calc R
C9 C 0.3946(2) 0.3481(4) 0.41035(13) 0.0576(8) Uani 1 1 d .
H9A H 0.3472 0.2224 0.3851 0.069 Uiso 1 1 calc R
H9B H 0.4309 0.3242 0.4595 0.069 Uiso 1 1 calc R
C10 C 0.4690(2) 0.3429(4) 0.39771(14) 0.0622(8) Uani 1 1 d .
H10A H 0.4336 0.3838 0.3496 0.075 Uiso 1 1 calc R
H10B H 0.5201 0.4593 0.4266 0.075 Uiso 1 1 calc R
C11 C 0.52100(19) 0.1123(5) 0.41257(13) 0.0574(8) Uani 1 1 d .
H11A H 0.5604 0.0730 0.4612 0.069 Uiso 1 1 calc R
H11B H 0.4710 -0.0072 0.3849 0.069 Uiso 1 1 calc R
C12 C 0.5888(2) 0.1278(5) 0.39506(15) 0.0716(9) Uani 1 1 d .
H12A H 0.5482 0.1675 0.3463 0.086 Uiso 1 1 calc R
H12B H 0.6366 0.2516 0.4220 0.086 Uiso 1 1 calc R
C13 C 0.6456(2) -0.2037(5) 0.36411(15) 0.0557(9) Uani 1 1 d .
H13 H 0.6043 -0.1760 0.3166 0.067 Uiso 1 1 calc R
C14 C 0.7535(2) -0.3384(5) 0.46408(17) 0.0658(9) Uani 1 1 d .
H14 H 0.8045 -0.4313 0.5003 0.079 Uiso 1 1 calc R
Cl1 Cl -0.13124(6) 0.18540(13) 0.45127(4) 0.0787(3) Uani 1 1 d .
Cl2 Cl -0.37562(6) 0.25214(13) 0.26152(4) 0.0843(3) Uani 1 1 d .
N1 N -0.17566(19) 0.6054(4) 0.33575(14) 0.0552(7) Uani 1 1 d .
C2 C -0.2031(3) 0.6443(7) 0.27279(18) 0.1018(13) Uani 1 1 d U
H2 H -0.2551 0.5641 0.2331 0.122 Uiso 1 1 calc R
N3 N -0.0852(2) 0.8726(5) 0.33968(16) 0.0629(7) Uani 1 1 d .
N4 N 0.64437(18) -0.0831(4) 0.40826(14) 0.0560(7) Uani 1 1 d .
N5 N 0.7140(2) -0.1672(5) 0.47342(14) 0.0703(8) Uani 1 1 d .
N6 N 0.71369(18) -0.3684(4) 0.39743(13) 0.0489(6) Uani 1 1 d .

loop_
_atom_site_aniso_label
_atom_site_aniso_U_11
_atom_site_aniso_U_22
_atom_site_aniso_U_33
_atom_site_aniso_U_23
_atom_site_aniso_U_13
_atom_site_aniso_U_12
Zn1 0.0551(2) 0.0548(2) 0.0603(2) -0.0019(2) 0.0411(2) 0.0013(2)
C1 0.075(3) 0.059(2) 0.068(2) -0.0019(19) 0.058(3) -0.0020(19)
N2 0.068(3) 0.177(4) 0.067(2) 0.027(2) 0.031(2) -0.033(2)
C3 0.083(3) 0.054(2) 0.138(3) 0.010(2) 0.085(3) 0.003(2)
C4 0.067(3) 0.065(2) 0.109(3) 0.014(2) 0.066(2) 0.0012(19)
C5 0.055(2) 0.062(2) 0.076(2) 0.0106(17) 0.047(2) 0.0088(18)
C6 0.057(2) 0.063(2) 0.080(2) 0.0042(17) 0.048(2) 0.0019(17)
C7 0.062(2) 0.064(2) 0.078(2) -0.0025(18) 0.054(2) 0.0025(19)
C8 0.055(2) 0.061(2) 0.070(2) -0.0032(18) 0.0442(19) 0.0022(19)
C9 0.062(2) 0.062(2) 0.063(2) -0.0032(16) 0.0470(19) -0.0003(17)
C10 0.065(2) 0.059(2) 0.075(2) 0.0013(16) 0.051(2) 0.0027(17)
C11 0.061(2) 0.056(2) 0.0682(19) 0.0003(17) 0.0481(19) 0.0006(18)
C12 0.096(3) 0.049(2) 0.107(2) 0.0090(18) 0.083(2) 0.0105(19)
C13 0.057(2) 0.063(2) 0.066(2) -0.0016(19) 0.048(2) -0.0011(18)
C14 0.063(2) 0.072(3) 0.065(3) 0.0080(19) 0.043(2) 0.0158(18)
Cl1 0.0788(7) 0.0748(6) 0.0756(6) 0.0150(4) 0.0470(6) 0.0231(5)
Cl2 0.0833(7) 0.0951(7) 0.0624(6) -0.0153(5) 0.0417(6) -0.0228(5)
N1 0.0494(19) 0.0688(18) 0.0542(17) 0.0022(16) 0.0366(16) -0.0005(15)
C2 0.067(3) 0.159(4) 0.063(3) 0.002(3) 0.035(2) -0.031(3)
N3 0.058(2) 0.073(2) 0.077(2) 0.0105(18) 0.0521(19) 0.0018(16)
N4 0.065(2) 0.0476(16) 0.0722(19) 0.0047(16) 0.0522(19) 0.0112(15)
N5 0.079(2) 0.072(2) 0.064(2) -0.0037(16) 0.0482(19) 0.0061(16)
N6 0.0448(17) 0.0514(17) 0.0511(16) 0.0037(14) 0.0314(15) 0.0066(14)

loop_
_atom_type_symbol
_atom_type_description
_atom_type_scat_dispersion_real
_atom_type_scat_dispersion_imag
_atom_type_scat_source
C C 0.0033 0.0016 'International Tables Vol C Tables 4.2.6.8 and 6.1.1.4'
H H 0.0000 0.0000 'International Tables Vol C Tables 4.2.6.8 and 6.1.1.4'
Cl Cl 0.1484 0.1585 'International Tables Vol C Tables 4.2.6.8 and 6.1.1.4'
N N 0.0061 0.0033 'International Tables Vol C Tables 4.2.6.8 and 6.1.1.4'
Zn Zn 0.2839 1.4301 'International Tables Vol C Tables 4.2.6.8 and 6.1.1.4'

loop_
_geom_angle_atom_site_label_1
_geom_angle_atom_site_label_2
_geom_angle_atom_site_label_3
_geom_angle
_geom_angle_site_symmetry_1
_geom_angle_site_symmetry_3
N6 Zn1 N1 103.66(8) 1_465 .
N6 Zn1 Cl1 103.92(8) 1_465 .
N1 Zn1 Cl1 110.72(8) . .
N6 Zn1 Cl2 110.80(7) 1_465 .
N1 Zn1 Cl2 105.85(8) . .
Cl1 Zn1 Cl2 120.70(4) . .
N3 C1 N1 112.1(3) . .
N3 C1 H1 124.0 . .
N1 C1 H1 124.0 . .
C2 N2 N3 102.7(3) . .
N3 C3 C4 112.4(2) . .
N3 C3 H3A 109.1 . .
C4 C3 H3A 109.1 . .
N3 C3 H3B 109.1 . .
C4 C3 H3B 109.1 . .
H3A C3 H3B 107.9 . .
C5 C4 C3 113.9(2) . .
C5 C4 H4A 108.8 . .
C3 C4 H4A 108.8 . .
C5 C4 H4B 108.8 . .
C3 C4 H4B 108.8 . .
H4A C4 H4B 107.7 . .
C4 C5 C6 112.5(2) . .
C4 C5 H5A 109.1 . .
C6 C5 H5A 109.1 . .
C4 C5 H5B 109.1 . .
C6 C5 H5B 109.1 . .
H5A C5 H5B 107.8 . .
C7 C6 C5 114.6(2) . .
C7 C6 H6A 108.6 . .
C5 C6 H6A 108.6 . .
C7 C6 H6B 108.6 . .
C5 C6 H6B 108.6 . .
H6A C6 H6B 107.6 . .
C6 C7 C8 113.8(2) . .
C6 C7 H7A 108.8 . .
C8 C7 H7A 108.8 . .
C6 C7 H7B 108.8 . .
C8 C7 H7B 108.8 . .
H7A C7 H7B 107.7 . .
C7 C8 C9 114.5(2) . .
C7 C8 H8A 108.6 . .
C9 C8 H8A 108.6 . .
C7 C8 H8B 108.6 . .
C9 C8 H8B 108.6 . .
H8A C8 H8B 107.6 . .
C8 C9 C10 112.9(2) . .
C8 C9 H9A 109.0 . .
C10 C9 H9A 109.0 . .
C8 C9 H9B 109.0 . .
C10 C9 H9B 109.0 . .
H9A C9 H9B 107.8 . .
C11 C10 C9 114.7(2) . .
C11 C10 H10A 108.6 . .
C9 C10 H10A 108.6 . .
C11 C10 H10B 108.6 . .
C9 C10 H10B 108.6 . .
H10A C10 H10B 107.6 . .
C12 C11 C10 109.2(2) . .
C12 C11 H11A 109.8 . .
C10 C11 H11A 109.8 . .
C12 C11 H11B 109.8 . .
C10 C11 H11B 109.8 . .
H11A C11 H11B 108.3 . .
N4 C12 C11 114.4(2) . .
N4 C12 H12A 108.7 . .
C11 C12 H12A 108.7 . .
N4 C12 H12B 108.7 . .
C11 C12 H12B 108.7 . .
H12A C12 H12B 107.6 . .
N6 C13 N4 110.1(3) . .
N6 C13 H13 124.9 . .
N4 C13 H13 124.9 . .
N5 C14 N6 114.4(3) . .
N5 C14 H14 122.8 . .
N6 C14 H14 122.8 . .
C1 N1 C2 101.7(3) . .
C1 N1 Zn1 128.9(2) . .
C2 N1 Zn1 128.9(3) . .
N2 C2 N1 114.7(3) . .
N2 C2 H2 122.7 . .
N1 C2 H2 122.7 . .
C1 N3 N2 108.8(3) . .
C1 N3 C3 129.9(3) . .
N2 N3 C3 121.2(3) . .
C13 N4 N5 109.9(2) . .
C13 N4 C12 128.3(3) . .
N5 N4 C12 121.4(3) . .
C14 N5 N4 102.5(2) . .
C13 N6 C14 103.0(2) . .
C13 N6 Zn1 129.0(2) . 1_645
C14 N6 Zn1 127.9(2) . 1_645

loop_
_geom_bond_atom_site_label_1
_geom_bond_atom_site_label_2
_geom_bond_distance
_geom_bond_site_symmetry_2
Zn1 N6 2.016(2) 1_465
Zn1 N1 2.017(2) .
Zn1 Cl1 2.2145(9) .
Zn1 Cl2 2.2146(10) .
C1 N3 1.297(3) .
C1 N1 1.318(3) .
C1 H1 0.9300 .
N2 C2 1.304(4) .
N2 N3 1.364(3) .
C3 N3 1.453(3) .
C3 C4 1.523(3) .
C3 H3A 0.9700 .
C3 H3B 0.9700 .
C4 C5 1.502(3) .
C4 H4A 0.9700 .
C4 H4B 0.9700 .
C5 C6 1.527(3) .
C5 H5A 0.9700 .
C5 H5B 0.9700 .
C6 C7 1.508(3) .
C6 H6A 0.9700 .
C6 H6B 0.9700 .
C7 C8 1.512(3) .
C7 H7A 0.9700 .
C7 H7B 0.9700 .
C8 C9 1.518(3) .
C8 H8A 0.9700 .
C8 H8B 0.9700 .
C9 C10 1.523(3) .
C9 H9A 0.9700 .
C9 H9B 0.9700 .
C10 C11 1.522(3) .
C10 H10A 0.9700 .
C10 H10B 0.9700 .
C11 C12 1.508(3) .
C11 H11A 0.9700 .
C11 H11B 0.9700 .
C12 N4 1.461(3) .
C12 H12A 0.9700 .
C12 H12B 0.9700 .
C13 N6 1.319(3) .
C13 N4 1.328(3) .
C13 H13 0.9300 .
C14 N5 1.315(3) .
C14 N6 1.353(3) .
C14 H14 0.9300 .
N1 C2 1.349(3) .
C2 H2 0.9300 .
N4 N5 1.354(3) .
N6 Zn1 2.016(2) 1_645

loop_
_geom_torsion_atom_site_label_1
_geom_torsion_atom_site_label_2
_geom_torsion_atom_site_label_3
_geom_torsion_atom_site_label_4
_geom_torsion
_geom_torsion_site_symmetry_1
_geom_torsion_site_symmetry_4
N3 C3 C4 C5 -60.2(4) . .
C3 C4 C5 C6 -168.6(3) . .
C4 C5 C6 C7 -176.8(2) . .
C5 C6 C7 C8 -177.1(2) . .
C6 C7 C8 C9 -175.6(2) . .
C7 C8 C9 C10 174.4(2) . .
C8 C9 C10 C11 -174.1(2) . .
C9 C10 C11 C12 177.6(2) . .
C10 C11 C12 N4 179.1(2) . .
N3 C1 N1 C2 1.6(4) . .
N3 C1 N1 Zn1 -171.49(18) . .
N6 Zn1 N1 C1 55.2(3) 1_465 .
Cl1 Zn1 N1 C1 -55.7(3) . .
Cl2 Zn1 N1 C1 171.9(3) . .
N6 Zn1 N1 C2 -116.1(3) 1_465 .
Cl1 Zn1 N1 C2 133.0(3) . .
Cl2 Zn1 N1 C2 0.6(3) . .
N3 N2 C2 N1 -0.2(4) . .
C1 N1 C2 N2 -0.8(4) . .
Zn1 N1 C2 N2 172.3(2) . .
N1 C1 N3 N2 -1.8(4) . .
N1 C1 N3 C3 176.0(3) . .
C2 N2 N3 C1 1.2(4) . .
C2 N2 N3 C3 -176.9(3) . .
C4 C3 N3 C1 126.9(3) . .
C4 C3 N3 N2 -55.5(4) . .
N6 C13 N4 N5 0.4(3) . .
N6 C13 N4 C12 172.8(3) . .
C11 C12 N4 C13 124.0(3) . .
C11 C12 N4 N5 -64.4(4) . .
N6 C14 N5 N4 0.1(3) . .
C13 N4 N5 C14 -0.3(3) . .
C12 N4 N5 C14 -173.3(2) . .
N4 C13 N6 C14 -0.3(3) . .
N4 C13 N6 Zn1 -175.86(16) . 1_645
N5 C14 N6 C13 0.1(3) . .
N5 C14 N6 Zn1 175.73(19) . 1_645
